data_7228740
loop_
_publ_author_name
'Li, Li Li'
'Wang, Hui'
'Wang, Weizhou'
'Jin, Wei Jun'

_publ_section_title
;
 Interactions between haloperfluorobenzenes and fluoranthene in
 luminescent cocrystals from \p--hole&#x00B7;&#x00B7;&#x00B7;\p to
 \s--hole&#x00B7;&#x00B7;&#x00B7;\p bonds
;
_journal_name_full CrystEngComm
_journal_paper_doi 10.1039/C7CE00950J
_journal_year 2017
_chemical_formula_moiety 'Br2 C6 F4, C16 H10'
_chemical_formula_sum 'C22 H10 Br2 F4'
_chemical_formula_weight 510.12
_space_group_crystal_system triclinic
_space_group_IT_number 2
_space_group_name_Hall '-P 1'
_space_group_name_H-M_alt 'P -1'
_symmetry_space_group_name_Hall '-P 1'
_symmetry_space_group_name_H-M 'P -1'
_atom_sites_solution_hydrogens geom
_audit_creation_date 2016-12-07
_audit_creation_method
;
Olex2 1.2
(compiled 2015.09.30 svn.r3233 for OlexSys, GUI svn.r5103)
;
_audit_update_record
;
2017-05-03 deposited with the CCDC.
2017-07-24 downloaded from the CCDC.
;
_cell_angle_alpha 88.510(6)
_cell_angle_beta 88.482(6)
_cell_angle_gamma 88.186(9)
_cell_formula_units_Z 4
_cell_length_a 7.4059(8)
_cell_length_b 8.0966(9)
_cell_length_c 29.6317(13)
_cell_measurement_reflns_used 6386
_cell_measurement_temperature 100.01(10)
_cell_measurement_theta_max 29.1840
_cell_measurement_theta_min 3.9320
_cell_volume 1774.7(3)
_computing_cell_refinement 'CrysAlisPro 1.171.39.6a (Rigaku OD, 2015)'
_computing_data_collection 'CrysAlisPro 1.171.39.6a (Rigaku OD, 2015)'
_computing_data_reduction 'CrysAlisPro 1.171.39.6a (Rigaku OD, 2015)'
_computing_molecular_graphics 'Olex2 (Dolomanov et al., 2009)'
_computing_publication_material 'Olex2 (Dolomanov et al., 2009)'
_computing_structure_refinement 'ShelXL (Sheldrick, 2015)'
_computing_structure_solution 'olex2.solve (Bourhis et al., 2015)'
_diffrn_ambient_environment N~2~
_diffrn_ambient_temperature 100.01(10)
_diffrn_detector 'CCD plate'
_diffrn_detector_area_resol_mean 5.3127
_diffrn_detector_type AtlasS2
_diffrn_measured_fraction_theta_full 0.996
_diffrn_measured_fraction_theta_max 0.834
_diffrn_measurement_details
;
List of Runs (angles in degrees, time in seconds):

  # Type    Start    End  Width  t~exp~   \w     \q     \k     \f   Frames
#--------------------------------------------------------------------------
  1  \w     10.00  57.00   1.00   10.00    --   12.76  37.00 120.00   47
  2  \w    -16.00  85.00   1.00   10.00    --   12.76  77.00 150.00  101
  3  \w    -20.00  54.00   1.00   10.00    --   12.76 -99.00   0.00   74
  4  \w     15.00  54.00   1.00   10.00    --   12.76 -99.00 -90.00   39
  5  \w    -54.00  32.00   1.00   10.00    --   12.76 -37.00-120.00   86
  6  \w    -59.00 -28.00   1.00   10.00    --   12.76 -37.00-150.00   31
;
_diffrn_measurement_device 'four-circle diffractometer'
_diffrn_measurement_device_type 'SuperNova, Dual, Cu at home/near, AtlasS2'
_diffrn_measurement_method '\w scans'
_diffrn_orient_matrix_type 'CrysAlisPro convention (1999,Acta A55,543-557)'
_diffrn_orient_matrix_UB_11 0.0778604000
_diffrn_orient_matrix_UB_12 -0.0516587000
_diffrn_orient_matrix_UB_13 -0.0037537000
_diffrn_orient_matrix_UB_21 -0.0328330000
_diffrn_orient_matrix_UB_22 -0.0576915000
_diffrn_orient_matrix_UB_23 0.0164023000
_diffrn_orient_matrix_UB_31 -0.0452921000
_diffrn_orient_matrix_UB_32 -0.0410590000
_diffrn_orient_matrix_UB_33 -0.0170473000
_diffrn_radiation_monochromator mirror
_diffrn_radiation_probe x-ray
_diffrn_radiation_type MoK\a
_diffrn_radiation_wavelength 0.71073
_diffrn_reflns_av_unetI/netI 0.1098
_diffrn_reflns_Laue_measured_fraction_full 0.996
_diffrn_reflns_Laue_measured_fraction_max 0.834
_diffrn_reflns_limit_h_max 10
_diffrn_reflns_limit_h_min -9
_diffrn_reflns_limit_k_max 11
_diffrn_reflns_limit_k_min -11
_diffrn_reflns_limit_l_max 41
_diffrn_reflns_limit_l_min -40
_diffrn_reflns_number 8538
_diffrn_reflns_point_group_measured_fraction_full 0.996
_diffrn_reflns_point_group_measured_fraction_max 0.834
_diffrn_reflns_theta_full 26.000
_diffrn_reflns_theta_max 29.851
_diffrn_reflns_theta_min 3.296
_diffrn_source 'micro-focus sealed X-ray tube'
_diffrn_source_type 'SuperNova (Mo) X-ray Source'
_exptl_absorpt_coefficient_mu 4.613
_exptl_absorpt_correction_T_max 1.00000
_exptl_absorpt_correction_T_min 0.19190
_exptl_absorpt_correction_type multi-scan
_exptl_absorpt_process_details
;
CrysAlisPro 1.171.39.6a (Rigaku Oxford Diffraction, 2015)
Empirical absorption correction using spherical harmonics,
 implemented in SCALE3 ABSPACK scaling algorithm.
;
_exptl_crystal_colour orange
_exptl_crystal_colour_primary orange
_exptl_crystal_density_diffrn 1.909
_exptl_crystal_description block
_exptl_crystal_F_000 992
_exptl_crystal_size_max 0.35
_exptl_crystal_size_mid 0.35
_exptl_crystal_size_min 0.3
_refine_diff_density_max 2.973
_refine_diff_density_min -2.507
_refine_diff_density_rms 0.382
_refine_ls_extinction_method none
_refine_ls_goodness_of_fit_ref 1.099
_refine_ls_hydrogen_treatment constr
_refine_ls_matrix_type full
_refine_ls_number_parameters 508
_refine_ls_number_reflns 8538
_refine_ls_number_restraints 312
_refine_ls_restrained_S_all 1.084
_refine_ls_R_factor_all 0.1376
_refine_ls_R_factor_gt 0.1096
_refine_ls_shift/su_max 0.001
_refine_ls_shift/su_mean 0.000
_refine_ls_structure_factor_coef Fsqd
_refine_ls_weighting_details 'w=1/[\s^2^(Fo^2^)+(0.0516P)^2^+81.3779P] where P=(Fo^2^+2Fc^2^)/3'
_refine_ls_weighting_scheme calc
_refine_ls_wR_factor_gt 0.3018
_refine_ls_wR_factor_ref 0.3162
_reflns_Friedel_coverage 0.000
_reflns_number_gt 6311
_reflns_number_total 8538
_reflns_threshold_expression 'I > 2\s(I)'
_cod_data_source_file c7ce00950j2.cif
_cod_data_source_block 20161202a
_cod_depositor_comments
;

2017-10-04
Z value and formula fixed to values more according to usual
chemical conventions.                 miguel
;
_cod_original_formula_sum 'C44 H20 Br4 F8'
_cod_original_formula_weight 1020.24
_cod_original_formula_moiety '2(Br2 C6 F4), 2(C16 H10)'
_cod_original_formula_units_Z 2
_cod_database_code 7228740
_chemical_oxdiff_formula c1h1f1Br1
_shelx_space_group_comment
;
The symmetry employed for this shelxl refinement is uniquely defined
by the following loop, which should always be used as a source of
symmetry information in preference to the above space-group names.
They are only intended as comments.
;
_reflns_odcompleteness_completeness 99.77
_reflns_odcompleteness_iscentric 1
_reflns_odcompleteness_theta 26.32
_olex2_refinement_description
;
1. Twinned data refinement
 Scales: 0.61(14) 0.13(8) 0.13(8) 0.13(8)
2. Fixed Uiso
 At 1.2 times of:
  All C(H) groups
3. Uiso/Uaniso restraints and constraints
Uanis(C1) \\sim Ueq, Uanis(C2) \\sim Ueq, Uanis(C3) \\sim Ueq, Uanis(C4) \\sim
Ueq, Uanis(C5) \\sim Ueq, Uanis(C6) \\sim Ueq, Uanis(C7) \\sim Ueq, Uanis(C8)
\\sim Ueq, Uanis(C9) \\sim Ueq, Uanis(C10) \\sim Ueq, Uanis(C11) \\sim Ueq,
Uanis(C12) \\sim Ueq, Uanis(C13) \\sim Ueq, Uanis(C14) \\sim Ueq, Uanis(C15)
\\sim Ueq, Uanis(C16) \\sim Ueq, Uanis(C17) \\sim Ueq, Uanis(C18) \\sim Ueq,
Uanis(C19) \\sim Ueq, Uanis(C20) \\sim Ueq, Uanis(C21) \\sim Ueq, Uanis(C22)
\\sim Ueq, Uanis(C23) \\sim Ueq, Uanis(C24) \\sim Ueq, Uanis(C25) \\sim Ueq,
Uanis(C26) \\sim Ueq, Uanis(C27) \\sim Ueq, Uanis(C28) \\sim Ueq, Uanis(C29)
\\sim Ueq, Uanis(C30) \\sim Ueq, Uanis(C31) \\sim Ueq, Uanis(C32) \\sim Ueq,
Uanis(C33) \\sim Ueq, Uanis(C34) \\sim Ueq, Uanis(C35) \\sim Ueq, Uanis(C36)
\\sim Ueq, Uanis(C37) \\sim Ueq, Uanis(C38) \\sim Ueq, Uanis(C39) \\sim Ueq,
Uanis(C40) \\sim Ueq, Uanis(C41) \\sim Ueq, Uanis(C42) \\sim Ueq, Uanis(C43)
\\sim Ueq, Uanis(C44) \\sim Ueq, Uanis(F1) \\sim Ueq, Uanis(F2) \\sim Ueq,
Uanis(F3) \\sim Ueq, Uanis(F4) \\sim Ueq, Uanis(F5) \\sim Ueq, Uanis(F6) \\sim
Ueq, Uanis(F7) \\sim Ueq, Uanis(F8) \\sim Ueq: with sigma of 0.01 and sigma for
terminal atoms of 0.02
Uanis(C7) \\sim Ueq, Uanis(C28) \\sim Ueq, Uanis(F2) \\sim Ueq, Uanis(F5) \\sim
Ueq: with sigma of 0.005 and sigma for terminal atoms of 0.01
4.a Aromatic/amide H refined with riding coordinates:
 C14(H14), C15(H15), C16(H16), C17(H17), C20(H20), C21(H21), C22(H22),
 C26(H26), C27(H27), C28(H28), C30(H30), C31(H31), C32(H32), C33(H33), C36(H36),
  C37(H37), C38(H38), C42(H42), C43(H43), C44(H44)
;
_shelx_shelxl_version_number 2014/7
_olex2_submission_special_instructions 'No special instructions were received'
_oxdiff_exptl_absorpt_empirical_details
;
Empirical correction (ABSPACK) includes:
- Absorption correction using spherical harmonics
- Frame scaling
;
_oxdiff_exptl_absorpt_empirical_full_max 2.452
_oxdiff_exptl_absorpt_empirical_full_min 0.555

loop_
_space_group_symop_operation_xyz
'x, y, z'
'-x, -y, -z'

loop_
_atom_site_label
_atom_site_type_symbol
_atom_site_fract_x
_atom_site_fract_y
_atom_site_fract_z
_atom_site_U_iso_or_equiv
_atom_site_adp_type
_atom_site_occupancy
_atom_site_site_symmetry_order
_atom_site_calc_flag
_atom_site_refinement_flags_posn
_atom_site_refinement_flags_adp
Br1 Br -0.14511(19) 0.3472(2) 0.72234(4) 0.0212(3) Uani 1 1 d . .
Br2 Br 0.00153(19) -0.01147(18) 0.67459(5) 0.0217(3) Uani 1 1 d . .
C1 C -0.0637(17) 0.3368(17) 0.6621(4) 0.014(3) Uani 1 1 d . U
C2 C 0.0059(18) 0.1928(17) 0.6434(4) 0.013(2) Uani 1 1 d . U
C3 C 0.0779(18) 0.1959(18) 0.5996(5) 0.017(3) Uani 1 1 d . U
C4 C 0.0747(18) 0.343(2) 0.5742(5) 0.019(3) Uani 1 1 d . U
C5 C 0.000(2) 0.4864(19) 0.5924(5) 0.020(3) Uani 1 1 d . U
C6 C -0.0648(19) 0.4827(18) 0.6367(5) 0.017(3) Uani 1 1 d . U
F1 F 0.1456(12) 0.0598(12) 0.5809(3) 0.027(2) Uani 1 1 d . U
F2 F 0.1423(12) 0.3443(13) 0.5324(3) 0.029(2) Uani 1 1 d . U
F3 F -0.0041(13) 0.6261(13) 0.5678(3) 0.032(2) Uani 1 1 d . U
F4 F -0.1330(12) 0.6247(11) 0.6539(3) 0.027(2) Uani 1 1 d . U
Br3 Br 0.00804(19) 1.10510(18) 0.93882(4) 0.0181(3) Uani 1 1 d . .
Br4 Br 0.13818(18) 1.15824(18) 0.82912(5) 0.0187(3) Uani 1 1 d . .
C7 C 0.0030(17) 0.9340(16) 0.8976(4) 0.012(2) Uani 1 1 d . U
C8 C 0.0624(18) 0.9532(17) 0.8523(4) 0.014(3) Uani 1 1 d . U
C9 C 0.0597(17) 0.8205(18) 0.8248(4) 0.016(3) Uani 1 1 d . U
C10 C 0.0000(18) 0.6686(18) 0.8392(5) 0.017(3) Uani 1 1 d . U
C11 C -0.0659(19) 0.6523(19) 0.8838(5) 0.021(3) Uani 1 1 d . U
C12 C -0.0606(17) 0.7824(17) 0.9122(4) 0.015(3) Uani 1 1 d . U
F5 F 0.1219(12) 0.8371(12) 0.7813(3) 0.0234(19) Uani 1 1 d . U
F6 F 0.0023(14) 0.5430(12) 0.8131(3) 0.032(2) Uani 1 1 d . U
F7 F -0.1250(13) 0.5070(11) 0.8985(3) 0.031(2) Uani 1 1 d . U
F8 F -0.1240(11) 0.7623(12) 0.9549(3) 0.0233(19) Uani 1 1 d . U
C13 C 0.5981(19) 0.1604(18) 0.5961(5) 0.018(3) Uani 1 1 d . U
C14 C 0.6722(18) 0.0147(18) 0.5789(4) 0.016(3) Uani 1 1 d . U
H14 H 0.6750 -0.0831 0.5961 0.019 Uiso 1 1 calc R .
C15 C 0.744(2) 0.0211(19) 0.5338(5) 0.022(3) Uani 1 1 d . U
H15 H 0.7959 -0.0738 0.5213 0.026 Uiso 1 1 calc R .
C16 C 0.7366(19) 0.1694(19) 0.5081(4) 0.018(3) Uani 1 1 d . U
H16 H 0.7798 0.1694 0.4783 0.021 Uiso 1 1 calc R .
C17 C 0.6678(19) 0.3147(18) 0.5256(4) 0.016(3) Uani 1 1 d . U
H17 H 0.6700 0.4133 0.5088 0.019 Uiso 1 1 calc R .
C18 C 0.5944(18) 0.3090(17) 0.5696(4) 0.014(3) Uani 1 1 d . U
C19 C 0.5083(17) 0.4423(17) 0.5982(4) 0.013(2) Uani 1 1 d . U
C20 C 0.4703(18) 0.6075(18) 0.5916(5) 0.017(3) Uani 1 1 d . U
H20 H 0.4998 0.6613 0.5644 0.020 Uiso 1 1 calc R .
C21 C 0.3830(18) 0.6945(19) 0.6281(5) 0.019(3) Uani 1 1 d . U
H21 H 0.3527 0.8061 0.6240 0.023 Uiso 1 1 calc R .
C22 C 0.3427(17) 0.6192(18) 0.6689(4) 0.015(3) Uani 1 1 d . U
H22 H 0.2895 0.6804 0.6921 0.018 Uiso 1 1 calc R .
C23 C 0.3818(18) 0.4492(17) 0.6758(4) 0.014(3) Uani 1 1 d . U
C24 C 0.4662(17) 0.3657(17) 0.6400(4) 0.013(2) Uani 1 1 d . U
C25 C 0.5154(17) 0.1950(17) 0.6412(4) 0.013(2) Uani 1 1 d . U
C26 C 0.4796(18) 0.1020(18) 0.6789(4) 0.016(3) Uani 1 1 d . U
H26 H 0.5102 -0.0103 0.6805 0.019 Uiso 1 1 calc R .
C27 C 0.3920(18) 0.1853(18) 0.7164(5) 0.017(3) Uani 1 1 d . U
H27 H 0.3643 0.1235 0.7424 0.020 Uiso 1 1 calc R .
C28 C 0.3483(17) 0.3476(17) 0.7156(4) 0.013(2) Uani 1 1 d . U
H28 H 0.2956 0.3952 0.7412 0.016 Uiso 1 1 calc R .
C29 C 0.4174(18) 0.7861(17) 0.9250(4) 0.013(2) Uani 1 1 d . U
C30 C 0.3581(17) 0.7784(18) 0.9706(4) 0.013(2) Uani 1 1 d . U
H30 H 0.3658 0.8700 0.9887 0.016 Uiso 1 1 calc R .
C31 C 0.289(2) 0.6337(19) 0.9882(5) 0.021(3) Uani 1 1 d . U
H31 H 0.2486 0.6283 1.0182 0.025 Uiso 1 1 calc R .
C32 C 0.2773(19) 0.4947(18) 0.9614(4) 0.017(3) Uani 1 1 d . U
H32 H 0.2307 0.3977 0.9738 0.021 Uiso 1 1 calc R .
C33 C 0.3367(19) 0.5009(19) 0.9155(5) 0.020(3) Uani 1 1 d . U
H33 H 0.3277 0.4103 0.8971 0.024 Uiso 1 1 calc R .
C34 C 0.4072(17) 0.6443(17) 0.8993(4) 0.013(2) Uani 1 1 d . U
C35 C 0.4842(17) 0.6896(17) 0.8535(4) 0.012(2) Uani 1 1 d . U
C36 C 0.5113(18) 0.6090(19) 0.8136(5) 0.019(3) Uani 1 1 d . U
H36 H 0.4799 0.4993 0.8111 0.022 Uiso 1 1 calc R .
C37 C 0.5886(19) 0.6977(19) 0.7762(5) 0.020(3) Uani 1 1 d . U
H37 H 0.6081 0.6434 0.7491 0.023 Uiso 1 1 calc R .
C38 C 0.6353(18) 0.8591(19) 0.7782(4) 0.017(3) Uani 1 1 d . U
H38 H 0.6851 0.9122 0.7528 0.020 Uiso 1 1 calc R .
C39 C 0.6081(18) 0.9466(18) 0.8192(5) 0.017(3) Uani 1 1 d . U
C40 C 0.5305(16) 0.8555(16) 0.8551(4) 0.011(2) Uani 1 1 d . U
C41 C 0.4966(17) 0.9214(17) 0.8987(4) 0.013(2) Uani 1 1 d . U
C42 C 0.5355(18) 1.0827(17) 0.9057(4) 0.014(3) Uani 1 1 d . U
H42 H 0.5118 1.1296 0.9336 0.017 Uiso 1 1 calc R .
C43 C 0.6130(18) 1.1773(18) 0.8694(5) 0.018(3) Uani 1 1 d . U
H43 H 0.6409 1.2866 0.8741 0.021 Uiso 1 1 calc R .
C44 C 0.6474(19) 1.1129(19) 0.8281(5) 0.019(3) Uani 1 1 d . U
H44 H 0.6976 1.1790 0.8052 0.023 Uiso 1 1 calc R .

loop_
_atom_site_aniso_label
_atom_site_aniso_U_11
_atom_site_aniso_U_22
_atom_site_aniso_U_33
_atom_site_aniso_U_23
_atom_site_aniso_U_13
_atom_site_aniso_U_12
Br1 0.0172(7) 0.0369(9) 0.0093(6) -0.0092(6) 0.0038(5) 0.0035(6)
Br2 0.0184(7) 0.0187(7) 0.0275(8) 0.0033(6) 0.0027(5) 0.0022(5)
C1 0.008(5) 0.020(6) 0.015(5) -0.005(5) -0.001(4) -0.001(4)
C2 0.015(5) 0.016(5) 0.009(5) -0.005(5) 0.000(4) 0.001(5)
C3 0.014(5) 0.019(6) 0.016(5) -0.007(5) 0.001(4) 0.005(5)
C4 0.012(5) 0.034(7) 0.013(5) -0.004(5) -0.001(4) -0.007(5)
C5 0.021(6) 0.024(6) 0.014(5) 0.001(5) -0.004(5) -0.003(5)
C6 0.016(6) 0.018(6) 0.016(5) -0.005(5) -0.003(5) 0.002(5)
F1 0.027(5) 0.035(5) 0.018(4) -0.017(4) 0.005(3) 0.009(4)
F2 0.025(4) 0.055(6) 0.007(3) -0.001(4) 0.008(3) -0.007(4)
F3 0.029(5) 0.038(5) 0.030(5) 0.017(4) -0.004(4) -0.007(4)
F4 0.022(4) 0.026(5) 0.034(5) -0.006(4) -0.008(4) 0.001(4)
Br3 0.0189(7) 0.0260(7) 0.0093(6) -0.0084(5) 0.0011(5) 0.0043(5)
Br4 0.0159(6) 0.0252(7) 0.0143(6) 0.0046(5) 0.0033(5) 0.0007(5)
C7 0.013(4) 0.015(4) 0.008(4) -0.003(4) 0.002(3) 0.002(4)
C8 0.015(5) 0.016(5) 0.011(5) 0.000(5) -0.003(4) 0.005(5)
C9 0.009(5) 0.027(6) 0.011(5) -0.003(5) -0.008(4) 0.009(5)
C10 0.014(5) 0.020(6) 0.016(5) -0.008(5) -0.007(4) 0.008(5)
C11 0.016(6) 0.023(6) 0.025(6) 0.004(5) -0.004(5) 0.006(5)
C12 0.009(5) 0.021(6) 0.015(5) 0.000(5) -0.001(4) 0.002(5)
F5 0.025(4) 0.038(5) 0.006(3) -0.008(3) 0.001(3) 0.011(4)
F6 0.041(6) 0.028(5) 0.028(5) -0.014(4) -0.013(4) 0.011(4)
F7 0.034(5) 0.019(4) 0.040(5) 0.004(4) -0.004(4) -0.004(4)
F8 0.021(4) 0.038(5) 0.010(4) 0.006(4) 0.005(3) -0.002(4)
C13 0.016(6) 0.019(6) 0.019(6) -0.002(5) 0.000(5) -0.004(5)
C14 0.015(5) 0.019(6) 0.012(5) -0.002(5) 0.005(4) 0.003(5)
C15 0.022(6) 0.024(6) 0.020(6) -0.007(5) 0.000(5) 0.002(5)
C16 0.019(6) 0.030(6) 0.005(5) -0.006(5) 0.006(4) -0.002(5)
C17 0.021(6) 0.019(6) 0.008(5) -0.002(5) 0.003(4) -0.002(5)
C18 0.015(5) 0.018(5) 0.008(5) -0.005(5) 0.000(4) -0.001(5)
C19 0.012(5) 0.020(6) 0.007(5) -0.003(5) 0.002(4) 0.002(5)
C20 0.012(5) 0.023(6) 0.014(5) 0.001(5) 0.003(4) -0.003(5)
C21 0.012(5) 0.020(6) 0.026(6) -0.002(5) 0.002(5) 0.003(5)
C22 0.007(5) 0.024(6) 0.014(5) -0.005(5) -0.002(4) 0.005(5)
C23 0.013(5) 0.021(6) 0.008(5) -0.001(5) 0.001(4) -0.004(5)
C24 0.009(5) 0.023(6) 0.008(5) -0.003(5) -0.002(4) 0.001(5)
C25 0.011(5) 0.018(5) 0.011(5) -0.003(5) 0.000(4) 0.000(4)
C26 0.014(5) 0.021(6) 0.013(5) -0.003(5) -0.003(4) 0.003(5)
C27 0.014(5) 0.024(6) 0.013(5) 0.000(5) 0.002(4) 0.001(5)
C28 0.012(4) 0.019(4) 0.009(4) -0.004(4) 0.002(3) 0.002(4)
C29 0.017(5) 0.016(5) 0.007(5) -0.005(4) -0.002(4) 0.006(5)
C30 0.011(5) 0.023(6) 0.006(5) -0.001(5) 0.001(4) 0.001(5)
C31 0.022(6) 0.026(6) 0.015(5) -0.003(5) -0.002(5) 0.005(5)
C32 0.019(6) 0.021(6) 0.011(5) 0.002(5) 0.001(4) 0.003(5)
C33 0.017(6) 0.021(6) 0.023(6) -0.001(5) -0.001(5) 0.004(5)
C34 0.010(5) 0.021(6) 0.007(5) -0.001(5) -0.003(4) 0.006(4)
C35 0.008(5) 0.022(6) 0.006(5) -0.001(5) -0.001(4) 0.003(4)
C36 0.013(5) 0.024(6) 0.018(6) -0.006(5) -0.002(5) 0.006(5)
C37 0.019(6) 0.029(6) 0.011(5) -0.006(5) -0.002(4) 0.010(5)
C38 0.017(6) 0.027(6) 0.006(5) -0.003(5) 0.001(4) 0.007(5)
C39 0.009(5) 0.024(6) 0.018(6) 0.002(5) 0.008(4) 0.006(5)
C40 0.007(5) 0.018(5) 0.007(5) 0.000(4) 0.000(4) 0.007(4)
C41 0.011(5) 0.020(6) 0.007(5) -0.003(5) 0.004(4) 0.007(4)
C42 0.013(5) 0.019(6) 0.011(5) -0.006(5) 0.001(4) 0.006(5)
C43 0.013(5) 0.020(6) 0.020(6) 0.000(5) -0.003(5) 0.002(5)
C44 0.014(5) 0.025(6) 0.017(5) 0.002(5) -0.002(5) 0.001(5)

loop_
_atom_type_symbol
_atom_type_description
_atom_type_scat_dispersion_real
_atom_type_scat_dispersion_imag
_atom_type_scat_source
C C 0.0033 0.0016 'International Tables Vol C Tables 4.2.6.8 and 6.1.1.4'
H H 0.0000 0.0000 'International Tables Vol C Tables 4.2.6.8 and 6.1.1.4'
Br Br -0.2901 2.4595 'International Tables Vol C Tables 4.2.6.8 and 6.1.1.4'
F F 0.0171 0.0103 'International Tables Vol C Tables 4.2.6.8 and 6.1.1.4'

loop_
_geom_angle_atom_site_label_1
_geom_angle_atom_site_label_2
_geom_angle_atom_site_label_3
_geom_angle
C2 C1 Br1 122.6(10)
C2 C1 C6 119.8(12)
C6 C1 Br1 117.5(11)
C1 C2 Br2 122.3(10)
C1 C2 C3 119.9(12)
C3 C2 Br2 117.8(10)
C2 C3 C4 119.8(13)
F1 C3 C2 121.2(12)
F1 C3 C4 119.0(12)
C5 C4 C3 120.4(13)
F2 C4 C3 119.1(14)
F2 C4 C5 120.5(14)
C4 C5 C6 119.1(13)
F3 C5 C4 120.0(13)
F3 C5 C6 120.9(14)
C1 C6 C5 121.0(13)
F4 C6 C1 121.0(12)
F4 C6 C5 118.0(13)
C8 C7 Br3 122.5(10)
C12 C7 Br3 118.8(10)
C12 C7 C8 118.6(12)
C7 C8 Br4 121.1(10)
C9 C8 Br4 120.0(10)
C9 C8 C7 118.9(13)
C8 C9 C10 123.0(13)
F5 C9 C8 119.1(13)
F5 C9 C10 117.9(13)
C9 C10 C11 117.7(13)
F6 C10 C9 122.4(13)
F6 C10 C11 119.9(14)
C12 C11 C10 120.1(14)
F7 C11 C10 118.9(14)
F7 C11 C12 120.9(13)
C11 C12 C7 121.6(13)
F8 C12 C7 119.8(12)
F8 C12 C11 118.6(13)
C14 C13 C18 120.9(13)
C14 C13 C25 130.5(13)
C18 C13 C25 108.6(12)
C13 C14 H14 121.4
C13 C14 C15 117.3(13)
C15 C14 H14 121.4
C14 C15 H15 119.7
C16 C15 C14 120.6(14)
C16 C15 H15 119.7
C15 C16 H16 119.0
C17 C16 C15 122.0(12)
C17 C16 H16 119.0
C16 C17 H17 121.2
C16 C17 C18 117.7(13)
C18 C17 H17 121.2
C13 C18 C19 107.5(11)
C17 C18 C13 121.4(13)
C17 C18 C19 131.1(12)
C20 C19 C18 134.3(12)
C20 C19 C24 119.8(12)
C24 C19 C18 105.8(11)
C19 C20 H20 121.3
C19 C20 C21 117.5(12)
C21 C20 H20 121.3
C20 C21 H21 118.8
C22 C21 C20 122.4(13)
C22 C21 H21 118.8
C21 C22 H22 119.9
C21 C22 C23 120.2(13)
C23 C22 H22 119.9
C22 C23 C28 128.6(13)
C24 C23 C22 116.9(12)
C24 C23 C28 114.5(12)
C19 C24 C25 112.4(12)
C23 C24 C19 123.2(13)
C23 C24 C25 124.4(12)
C24 C25 C13 105.7(11)
C26 C25 C13 134.5(13)
C26 C25 C24 119.8(12)
C25 C26 H26 121.6
C25 C26 C27 116.9(13)
C27 C26 H26 121.6
C26 C27 H27 118.3
C28 C27 C26 123.4(13)
C28 C27 H27 118.3
C23 C28 H28 119.5
C27 C28 C23 121.1(12)
C27 C28 H28 119.5
C30 C29 C41 130.1(12)
C34 C29 C30 118.4(12)
C34 C29 C41 111.4(11)
C29 C30 H30 120.3
C31 C30 C29 119.3(13)
C31 C30 H30 120.3
C30 C31 H31 119.6
C30 C31 C32 120.9(13)
C32 C31 H31 119.6
C31 C32 H32 119.8
C31 C32 C33 120.3(13)
C33 C32 H32 119.8
C32 C33 H33 121.2
C34 C33 C32 117.5(14)
C34 C33 H33 121.2
C29 C34 C35 105.8(12)
C33 C34 C29 123.5(12)
C33 C34 C35 130.7(13)
C36 C35 C34 135.1(13)
C36 C35 C40 118.5(12)
C40 C35 C34 106.4(11)
C35 C36 H36 120.9
C35 C36 C37 118.2(14)
C37 C36 H36 120.9
C36 C37 H37 118.6
C38 C37 C36 122.9(13)
C38 C37 H37 118.6
C37 C38 H38 119.9
C37 C38 C39 120.3(13)
C39 C38 H38 119.9
C40 C39 C38 115.2(13)
C40 C39 C44 116.1(13)
C44 C39 C38 128.7(13)
C35 C40 C39 125.0(12)
C35 C40 C41 112.0(11)
C39 C40 C41 123.0(13)
C40 C41 C29 104.4(12)
C42 C41 C29 136.7(12)
C42 C41 C40 118.9(12)
C41 C42 H42 120.6
C41 C42 C43 118.7(12)
C43 C42 H42 120.6
C42 C43 H43 119.0
C44 C43 C42 122.0(14)
C44 C43 H43 119.0
C39 C44 H44 119.4
C43 C44 C39 121.2(13)
C43 C44 H44 119.4

loop_
_geom_bond_atom_site_label_1
_geom_bond_atom_site_label_2
_geom_bond_distance
Br1 C1 1.873(13)
Br2 C2 1.874(13)
C1 C2 1.383(19)
C1 C6 1.384(19)
C2 C3 1.391(18)
C3 C4 1.39(2)
C3 F1 1.325(16)
C4 C5 1.38(2)
C4 F2 1.323(15)
C5 C6 1.386(19)
C5 F3 1.329(17)
C6 F4 1.349(17)
Br3 C7 1.873(13)
Br4 C8 1.877(14)
C7 C8 1.407(17)
C7 C12 1.384(19)
C8 C9 1.37(2)
C9 C10 1.37(2)
C9 F5 1.362(15)
C10 C11 1.40(2)
C10 F6 1.292(17)
C11 C12 1.37(2)
C11 F7 1.327(17)
C12 F8 1.345(15)
C13 C14 1.39(2)
C13 C18 1.419(19)
C13 C25 1.483(19)
C14 H14 0.9300
C14 C15 1.424(19)
C15 H15 0.9300
C15 C16 1.41(2)
C16 H16 0.9300
C16 C17 1.38(2)
C17 H17 0.9300
C17 C18 1.399(17)
C18 C19 1.505(19)
C19 C20 1.37(2)
C19 C24 1.402(17)
C20 H20 0.9300
C20 C21 1.44(2)
C21 H21 0.9300
C21 C22 1.370(19)
C22 H22 0.9300
C22 C23 1.41(2)
C23 C24 1.396(18)
C23 C28 1.439(17)
C24 C25 1.418(19)
C25 C26 1.356(18)
C26 H26 0.9300
C26 C27 1.443(19)
C27 H27 0.9300
C27 C28 1.34(2)
C28 H28 0.9300
C29 C30 1.412(17)
C29 C34 1.398(19)
C29 C41 1.456(19)
C30 H30 0.9300
C30 C31 1.38(2)
C31 H31 0.9300
C31 C32 1.40(2)
C32 H32 0.9300
C32 C33 1.420(19)
C33 H33 0.9300
C33 C34 1.36(2)
C34 C35 1.500(17)
C35 C36 1.373(19)
C35 C40 1.399(19)
C36 H36 0.9300
C36 C37 1.42(2)
C37 H37 0.9300
C37 C38 1.37(2)
C38 H38 0.9300
C38 C39 1.427(19)
C39 C40 1.401(18)
C39 C44 1.42(2)
C40 C41 1.424(17)
C41 C42 1.368(19)
C42 H42 0.9300
C42 C43 1.424(19)
C43 H43 0.9300
C43 C44 1.36(2)
C44 H44 0.9300

loop_
_geom_torsion_atom_site_label_1
_geom_torsion_atom_site_label_2
_geom_torsion_atom_site_label_3
_geom_torsion_atom_site_label_4
_geom_torsion
Br1 C1 C2 Br2 7.1(16)
Br1 C1 C2 C3 -174.7(10)
Br1 C1 C6 C5 177.3(11)
Br1 C1 C6 F4 -4.2(17)
Br2 C2 C3 C4 176.4(10)
Br2 C2 C3 F1 -1.8(18)
C1 C2 C3 C4 -2(2)
C1 C2 C3 F1 179.9(12)
C2 C1 C6 C5 1(2)
C2 C1 C6 F4 179.5(12)
C2 C3 C4 C5 0(2)
C2 C3 C4 F2 -179.4(12)
C3 C4 C5 C6 2(2)
C3 C4 C5 F3 -179.2(12)
C4 C5 C6 C1 -3(2)
C4 C5 C6 F4 178.5(12)
C6 C1 C2 Br2 -176.8(10)
C6 C1 C2 C3 1(2)
F1 C3 C4 C5 178.2(12)
F1 C3 C4 F2 -1(2)
F2 C4 C5 C6 -178.2(12)
F2 C4 C5 F3 0(2)
F3 C5 C6 C1 178.7(12)
F3 C5 C6 F4 0(2)
Br3 C7 C8 Br4 -3.9(16)
Br3 C7 C8 C9 177.9(10)
Br3 C7 C12 C11 -179.3(10)
Br3 C7 C12 F8 2.7(17)
Br4 C8 C9 C10 -177.7(10)
Br4 C8 C9 F5 3.7(16)
C7 C8 C9 C10 0(2)
C7 C8 C9 F5 -178.2(11)
C8 C7 C12 C11 0(2)
C8 C7 C12 F8 -177.8(11)
C8 C9 C10 C11 2.0(19)
C8 C9 C10 F6 -178.2(12)
C9 C10 C11 C12 -3(2)
C9 C10 C11 F7 179.7(12)
C10 C11 C12 C7 2(2)
C10 C11 C12 F8 -179.6(12)
C12 C7 C8 Br4 176.5(10)
C12 C7 C8 C9 -1.7(19)
F5 C9 C10 C11 -179.3(11)
F5 C9 C10 F6 0.4(19)
F6 C10 C11 C12 176.9(12)
F6 C10 C11 F7 0(2)
F7 C11 C12 C7 179.1(12)
F7 C11 C12 F8 -3(2)
C13 C14 C15 C16 -1(2)
C13 C18 C19 C20 179.2(15)
C13 C18 C19 C24 0.1(15)
C13 C25 C26 C27 -178.8(14)
C14 C13 C18 C17 -1(2)
C14 C13 C18 C19 -179.3(12)
C14 C13 C25 C24 179.0(14)
C14 C13 C25 C26 -2(3)
C14 C15 C16 C17 3(2)
C15 C16 C17 C18 -4(2)
C16 C17 C18 C13 3(2)
C16 C17 C18 C19 -179.5(13)
C17 C18 C19 C20 1(3)
C17 C18 C19 C24 -177.8(14)
C18 C13 C14 C15 0(2)
C18 C13 C25 C24 -0.5(15)
C18 C13 C25 C26 178.2(15)
C18 C19 C20 C21 179.4(14)
C18 C19 C24 C23 -179.2(12)
C18 C19 C24 C25 -0.5(15)
C19 C20 C21 C22 2(2)
C19 C24 C25 C13 0.6(15)
C19 C24 C25 C26 -178.4(12)
C20 C19 C24 C23 2(2)
C20 C19 C24 C25 -179.7(12)
C20 C21 C22 C23 -2(2)
C21 C22 C23 C24 1.7(19)
C21 C22 C23 C28 -179.1(13)
C22 C23 C24 C19 -1.5(19)
C22 C23 C24 C25 179.9(12)
C22 C23 C28 C27 179.0(14)
C23 C24 C25 C13 179.3(12)
C23 C24 C25 C26 0(2)
C24 C19 C20 C21 -1.6(19)
C24 C23 C28 C27 -1.8(19)
C24 C25 C26 C27 -0.2(19)
C25 C13 C14 C15 -179.4(14)
C25 C13 C18 C17 178.4(12)
C25 C13 C18 C19 0.2(15)
C25 C26 C27 C28 -1(2)
C26 C27 C28 C23 2(2)
C28 C23 C24 C19 179.2(12)
C28 C23 C24 C25 0.6(19)
C29 C30 C31 C32 0(2)
C29 C34 C35 C36 -179.3(15)
C29 C34 C35 C40 -1.3(13)
C29 C41 C42 C43 -178.8(14)
C30 C29 C34 C33 3(2)
C30 C29 C34 C35 -178.3(11)
C30 C29 C41 C40 179.3(13)
C30 C29 C41 C42 -3(3)
C30 C31 C32 C33 0(2)
C31 C32 C33 C34 1(2)
C32 C33 C34 C29 -3(2)
C32 C33 C34 C35 178.6(12)
C33 C34 C35 C36 0(2)
C33 C34 C35 C40 177.7(13)
C34 C29 C30 C31 -1.4(19)
C34 C29 C41 C40 1.4(14)
C34 C29 C41 C42 178.7(14)
C34 C35 C36 C37 179.1(13)
C34 C35 C40 C39 179.7(12)
C34 C35 C40 C41 2.2(14)
C35 C36 C37 C38 -1(2)
C35 C40 C41 C29 -2.2(14)
C35 C40 C41 C42 179.8(11)
C36 C35 C40 C39 -1.9(19)
C36 C35 C40 C41 -179.3(11)
C36 C37 C38 C39 0(2)
C37 C38 C39 C40 -0.7(19)
C37 C38 C39 C44 180.0(14)
C38 C39 C40 C35 1.6(19)
C38 C39 C40 C41 178.7(12)
C38 C39 C44 C43 -179.9(14)
C39 C40 C41 C29 -179.7(12)
C39 C40 C41 C42 2.4(19)
C40 C35 C36 C37 1.3(19)
C40 C39 C44 C43 0.8(19)
C40 C41 C42 C43 -1.7(18)
C41 C29 C30 C31 -179.3(13)
C41 C29 C34 C33 -179.1(12)
C41 C29 C34 C35 -0.1(14)
C41 C42 C43 C44 1(2)
C42 C43 C44 C39 0(2)
C44 C39 C40 C35 -179.0(12)
C44 C39 C40 C41 -1.9(19)

loop_
_twin_individual_id
_twin_individual_mass_fraction_refined
1 0.61(14)
2 0.13(8)
3 0.13(8)
4 0.13(8)
